data_7244786
loop_
_publ_author_name
'Ignaszak, Anna'
'Patterson, Nigel'
'O'Brien, Connor'
'True, Allison'
'Elsegood, Mark R. J.'
'Prior, Timothy J.'
'Redshaw, Carl'

_publ_section_title
;
 Heterometallic cobalt(ii) calix[6 and 8]arenes: synthesis, structure and
 electrochemical activity
;
_journal_issue 19
_journal_name_full 'RSC Advances'
_journal_page_first 11672
_journal_page_last 11685
_journal_paper_doi 10.1039/D2RA01009G
_journal_volume 12
_journal_year 2022
_chemical_formula_moiety 'C94 H118 Br2 Co2.44 Li5.56 N4 O10, 13(C2 H3 N)'
_chemical_formula_sum 'C122 H157 Br2 Co2.44 Li5.56 N17 O10'
_chemical_formula_weight 2363.76
_space_group_crystal_system tetragonal
_space_group_IT_number 88
_space_group_name_Hall '-I 4ad'
_space_group_name_H-M_alt 'I 41/a :2'
_atom_sites_solution_hydrogens geom
_atom_sites_solution_primary iterative
_atom_sites_solution_secondary difmap
_audit_creation_method SHELXL-2018/1
_audit_update_record
;
2021-06-15 deposited with the CCDC.	2022-03-14 downloaded from the CCDC.
;
_cell_angle_alpha 90
_cell_angle_beta 90
_cell_angle_gamma 90
_cell_formula_units_Z 8
_cell_length_a 41.7805(2)
_cell_length_b 41.7805(2)
_cell_length_c 17.5620(2)
_cell_measurement_reflns_used 33795
_cell_measurement_temperature 100(2)
_cell_measurement_theta_max 27.45
_cell_measurement_theta_min 2.14
_cell_volume 30656.4(4)
_computing_cell_refinement 'CrysAlisPro 1.171.39.9g (Rigaku OD, 2015)'
_computing_data_collection 'CrysAlisPro 1.171.39.9g (Rigaku OD, 2015)'
_computing_data_reduction 'CrysAlisPro 1.171.39.9g (Rigaku OD, 2015)'
_computing_molecular_graphics 'Bruker SHELXTL'
_computing_publication_material 'Bruker SHELXTL'
_computing_structure_refinement 'SHELXL-2018/1 (Sheldrick, 2018)'
_computing_structure_solution 'SHELXT 2014/5 (Sheldrick, 2014)'
_diffrn_ambient_temperature 100(2)
_diffrn_detector 'CCD plate'
_diffrn_measured_fraction_theta_full 0.998
_diffrn_measured_fraction_theta_max 0.998
_diffrn_measurement_device 'four-circle diffractometer'
_diffrn_measurement_device_type 'XtaLAB AFC12 (RCD3): Kappa single'
_diffrn_measurement_method '\w scans'
_diffrn_radiation_monochromator graphite
_diffrn_radiation_type MoK\a
_diffrn_radiation_wavelength 0.71073
_diffrn_reflns_av_R_equivalents 0.0557
_diffrn_reflns_av_unetI/netI 0.0389
_diffrn_reflns_Laue_measured_fraction_full 0.998
_diffrn_reflns_Laue_measured_fraction_max 0.998
_diffrn_reflns_limit_h_max 52
_diffrn_reflns_limit_h_min -54
_diffrn_reflns_limit_k_max 50
_diffrn_reflns_limit_k_min -54
_diffrn_reflns_limit_l_max 22
_diffrn_reflns_limit_l_min -20
_diffrn_reflns_number 140437
_diffrn_reflns_point_group_measured_fraction_full 0.998
_diffrn_reflns_point_group_measured_fraction_max 0.998
_diffrn_reflns_theta_full 25.242
_diffrn_reflns_theta_max 27.485
_diffrn_reflns_theta_min 2.106
_diffrn_source 'fine-focus sealed X-ray tube'
_diffrn_source_type 'Enhance (Mo) X-ray Source'
_exptl_absorpt_coefficient_mu 0.834
_exptl_absorpt_correction_T_max 1.000
_exptl_absorpt_correction_T_min 0.569
_exptl_absorpt_correction_type multi-scan
_exptl_absorpt_process_details
; 
CrysAlisPro 1.171.39.9g (Rigaku Oxford Diffraction, 2015) 
Empirical absorption correction using spherical harmonics, 
 implemented in SCALE3 ABSPACK scaling algorithm. 
;
_exptl_crystal_colour blue
_exptl_crystal_density_diffrn 1.024
_exptl_crystal_density_method 'not measured'
_exptl_crystal_description 'Cut Shard'
_exptl_crystal_F_000 9924
_exptl_crystal_size_max 0.300
_exptl_crystal_size_mid 0.220
_exptl_crystal_size_min 0.120
_refine_diff_density_max 1.071
_refine_diff_density_min -0.484
_refine_diff_density_rms 0.095
_refine_ls_extinction_method none
_refine_ls_goodness_of_fit_ref 1.027
_refine_ls_hydrogen_treatment constr
_refine_ls_matrix_type full
_refine_ls_number_parameters 710
_refine_ls_number_reflns 17566
_refine_ls_number_restraints 437
_refine_ls_restrained_S_all 1.028
_refine_ls_R_factor_all 0.1479
_refine_ls_R_factor_gt 0.0978
_refine_ls_shift/su_max 0.001
_refine_ls_shift/su_mean 0.000
_refine_ls_structure_factor_coef Fsqd
_refine_ls_weighting_details 'w=1/[\s^2^(Fo^2^)+(0.2197P)^2^+32.8600P] where P=(Fo^2^+2Fc^2^)/3'
_refine_ls_weighting_scheme calc
_refine_ls_wR_factor_gt 0.2938
_refine_ls_wR_factor_ref 0.3475
_reflns_Friedel_coverage 0.000
_reflns_number_gt 10320
_reflns_number_total 17566
_reflns_threshold_expression 'I > 2\s(I)'
_cod_data_source_file d2ra01009g2.cif
_cod_data_source_block CoLi7
_cod_original_cell_volume 30656.4(5)
_cod_original_sg_symbol_H-M 'I 41/a'
_cod_database_code 7244786
_shelx_shelxl_version_number 2018/1
_shelx_space_group_comment
; 
The symmetry employed for this shelxl refinement is uniquely defined 
by the following loop, which should always be used as a source of 
symmetry information in preference to the above space-group names. 
They are only intended as comments. 
;
_shelx_estimated_absorpt_t_min 0.788
_shelx_estimated_absorpt_t_max 0.907

loop_
_space_group_symop_operation_xyz
'x, y, z'
'-x+1/2, -y, z+1/2'
'-y+3/4, x+1/4, z+1/4'
'y+3/4, -x+3/4, z+3/4'
'x+1/2, y+1/2, z+1/2'
'-x+1, -y+1/2, z+1'
'-y+5/4, x+3/4, z+3/4'
'y+5/4, -x+5/4, z+5/4'
'-x, -y, -z'
'x-1/2, y, -z-1/2'
'y-3/4, -x-1/4, -z-1/4'
'-y-3/4, x-3/4, -z-3/4'
'-x+1/2, -y+1/2, -z+1/2'
'x, y+1/2, -z'
'y-1/4, -x+1/4, -z+1/4'
'-y-1/4, x-1/4, -z-1/4'

loop_
_atom_site_label
_atom_site_type_symbol
_atom_site_fract_x
_atom_site_fract_y
_atom_site_fract_z
_atom_site_U_iso_or_equiv
_atom_site_adp_type
_atom_site_occupancy
_atom_site_site_symmetry_order
_atom_site_calc_flag
_atom_site_refinement_flags_posn
_atom_site_refinement_flags_adp
_atom_site_refinement_flags_occupancy
_atom_site_disorder_assembly
_atom_site_disorder_group
Co1 Co 0.45505(2) 0.49280(3) 0.54243(5) 0.0646(5) Uani 0.497(3) 1 d . . P A 1
Li1 Li 0.45505(2) 0.49280(3) 0.54243(5) 0.0646(5) Uani 0.503(3) 1 d . . P A 2
Co2 Co 0.48488(2) 0.51710(3) 0.38844(5) 0.0632(5) Uani 0.493(3) 1 d . . P A 1
Li2 Li 0.48488(2) 0.51710(3) 0.38844(5) 0.0632(5) Uani 0.507(3) 1 d . . P A 2
Co3 Co 0.50073(11) 0.53368(14) 0.7073(2) 0.075(2) Uani 0.067(4) 1 d . . P A 1
Li3 Li 0.50073(11) 0.53368(14) 0.7073(2) 0.075(2) Uani 0.933(4) 1 d . . P A 2
Co4 Co 0.44958(6) 0.54049(7) 0.65159(13) 0.0632(12) Uani 0.162(3) 1 d . . P A 1
Li4 Li 0.44958(6) 0.54049(7) 0.65159(13) 0.0632(12) Uani 0.838(3) 1 d . . P A 2
Br1 Br 0.47908(2) 0.43999(2) 0.56586(3) 0.0829(3) Uani 1 1 d . . . . .
O1 O 0.44560(7) 0.50776(11) 0.44159(16) 0.0841(12) Uani 1 1 d . . . . .
O2 O 0.42180(7) 0.50937(9) 0.61049(15) 0.0664(8) Uani 1 1 d . . . . .
O3 O 0.46279(8) 0.53707(10) 0.75387(16) 0.0791(11) Uani 1 1 d . . . . .
O4 O 0.51925(7) 0.49360(10) 0.71991(15) 0.0766(10) Uani 1 1 d . . . . .
O5 O 0.48733(7) 0.52346(9) 0.59151(18) 0.0697(9) Uani 1 1 d . . . . .
C1 C 0.41571(9) 0.51312(14) 0.4128(2) 0.0659(13) Uani 1 1 d . . . . .
C2 C 0.41089(10) 0.53638(14) 0.3561(2) 0.0681(13) Uani 1 1 d . . . . .
C3 C 0.38013(10) 0.54098(13) 0.3271(2) 0.0624(11) Uani 1 1 d . . . . .
H3 H 0.376823 0.557423 0.290588 0.075 Uiso 1 1 calc R U . . .
C4 C 0.35436(9) 0.52264(12) 0.3493(2) 0.0582(11) Uani 1 1 d . . . . .
C5 C 0.35990(9) 0.50005(12) 0.4063(2) 0.0564(10) Uani 1 1 d . . . . .
H5 H 0.342382 0.487624 0.424065 0.068 Uiso 1 1 calc R U . . .
C6 C 0.38973(9) 0.49493(12) 0.43806(19) 0.0577(11) Uani 1 1 d . . . . .
C7 C 0.32129(10) 0.52672(14) 0.3132(2) 0.0681(12) Uani 1 1 d D U . . .
C8 C 0.3214(2) 0.5473(3) 0.2421(5) 0.083(3) Uani 0.706(10) 1 d D U P B 1
H8A H 0.336730 0.538511 0.205379 0.124 Uiso 0.706(10) 1 calc R U P B 1
H8B H 0.299950 0.547385 0.219583 0.124 Uiso 0.706(10) 1 calc R U P B 1
H8C H 0.327602 0.569173 0.255490 0.124 Uiso 0.706(10) 1 calc R U P B 1
C9 C 0.30872(17) 0.49296(19) 0.2902(4) 0.078(2) Uani 0.706(10) 1 d D U P B 1
H9A H 0.323150 0.483496 0.252352 0.117 Uiso 0.706(10) 1 calc R U P B 1
H9B H 0.307891 0.479194 0.335305 0.117 Uiso 0.706(10) 1 calc R U P B 1
H9C H 0.287223 0.494946 0.268361 0.117 Uiso 0.706(10) 1 calc R U P B 1
C10 C 0.29783(15) 0.5396(2) 0.3713(4) 0.071(2) Uani 0.706(10) 1 d D U P B 1
H10A H 0.298157 0.525939 0.416679 0.106 Uiso 0.706(10) 1 calc R U P B 1
H10B H 0.303897 0.561446 0.385347 0.106 Uiso 0.706(10) 1 calc R U P B 1
H10C H 0.276245 0.539659 0.349440 0.106 Uiso 0.706(10) 1 calc R U P B 1
C8X C 0.3246(5) 0.5242(7) 0.2268(7) 0.091(6) Uani 0.294(10) 1 d D U P B 2
H8D H 0.341447 0.538755 0.209277 0.137 Uiso 0.294(10) 1 calc R U P B 2
H8E H 0.330133 0.502192 0.212842 0.137 Uiso 0.294(10) 1 calc R U P B 2
H8F H 0.304239 0.530093 0.202707 0.137 Uiso 0.294(10) 1 calc R U P B 2
C9X C 0.2953(4) 0.5045(5) 0.3439(12) 0.093(7) Uani 0.294(10) 1 d D U P B 2
H9D H 0.293897 0.506823 0.399328 0.140 Uiso 0.294(10) 1 calc R U P B 2
H9E H 0.274651 0.510223 0.320958 0.140 Uiso 0.294(10) 1 calc R U P B 2
H9F H 0.300545 0.482322 0.331093 0.140 Uiso 0.294(10) 1 calc R U P B 2
C10X C 0.3124(6) 0.5620(4) 0.3306(13) 0.109(7) Uani 0.294(10) 1 d D U P B 2
H10D H 0.310001 0.564812 0.385695 0.163 Uiso 0.294(10) 1 calc R U P B 2
H10E H 0.329341 0.576147 0.311806 0.163 Uiso 0.294(10) 1 calc R U P B 2
H10F H 0.292169 0.567327 0.305270 0.163 Uiso 0.294(10) 1 calc R U P B 2
C11 C 0.39256(10) 0.46826(12) 0.4983(2) 0.0593(11) Uani 1 1 d . . . . .
H11A H 0.381953 0.448759 0.478607 0.071 Uiso 1 1 calc R U . . .
H11B H 0.415493 0.463162 0.505754 0.071 Uiso 1 1 calc R U . . .
C12 C 0.39319(9) 0.49705(11) 0.62574(19) 0.0511(9) Uani 1 1 d . . . . .
C13 C 0.37811(9) 0.47655(10) 0.57447(18) 0.0489(9) Uani 1 1 d . . . . .
C14 C 0.34837(9) 0.46360(10) 0.59333(18) 0.0473(8) Uani 1 1 d . . . . .
H14 H 0.338336 0.449568 0.558091 0.057 Uiso 1 1 calc R U . . .
C15 C 0.33261(8) 0.47039(9) 0.66214(18) 0.0451(8) Uani 1 1 d . . . . .
C16 C 0.34843(8) 0.49168(10) 0.71058(18) 0.0460(8) Uani 1 1 d . . . . .
H16 H 0.338319 0.497279 0.757163 0.055 Uiso 1 1 calc R U . . .
C17 C 0.37755(8) 0.50490(10) 0.69491(18) 0.0451(8) Uani 1 1 d . . . . .
C18 C 0.30026(11) 0.45682(12) 0.6826(2) 0.0614(11) Uani 1 1 d . . . . .
C19 C 0.29865(16) 0.44663(17) 0.7670(3) 0.098(2) Uani 1 1 d . . . . .
H19A H 0.318390 0.435373 0.780831 0.147 Uiso 1 1 calc R U . . .
H19B H 0.280292 0.432377 0.774648 0.147 Uiso 1 1 calc R U . . .
H19C H 0.296228 0.465653 0.799127 0.147 Uiso 1 1 calc R U . . .
C20 C 0.27494(13) 0.48363(19) 0.6729(5) 0.111(2) Uani 1 1 d . . . . .
H20A H 0.280369 0.501707 0.706006 0.167 Uiso 1 1 calc R U . . .
H20B H 0.253778 0.475351 0.686757 0.167 Uiso 1 1 calc R U . . .
H20C H 0.274657 0.490767 0.619740 0.167 Uiso 1 1 calc R U . . .
C21 C 0.29103(16) 0.42804(16) 0.6340(3) 0.0930(19) Uani 1 1 d . . . . .
H21A H 0.289874 0.434495 0.580423 0.140 Uiso 1 1 calc R U . . .
H21B H 0.270128 0.419932 0.650398 0.140 Uiso 1 1 calc R U . . .
H21C H 0.307158 0.411187 0.639905 0.140 Uiso 1 1 calc R U . . .
C22 C 0.39379(9) 0.52728(11) 0.7513(2) 0.0556(10) Uani 1 1 d . . . . .
H22A H 0.377181 0.538297 0.781828 0.067 Uiso 1 1 calc R U . . .
H22B H 0.405819 0.543807 0.722814 0.067 Uiso 1 1 calc R U . . .
C23 C 0.44997(10) 0.51638(13) 0.8056(2) 0.0633(12) Uani 1 1 d . . . . .
C24 C 0.41665(9) 0.50998(12) 0.80499(19) 0.0571(11) Uani 1 1 d . . . . .
C25 C 0.40429(10) 0.48875(13) 0.8574(2) 0.0669(12) Uani 1 1 d . . . . .
H25 H 0.382004 0.484312 0.855854 0.080 Uiso 1 1 calc R U . . .
C26 C 0.42276(11) 0.47348(14) 0.9125(2) 0.0703(13) Uani 1 1 d . . . . .
C27 C 0.45497(11) 0.48095(14) 0.9120(2) 0.0725(14) Uani 1 1 d . . . . .
H27 H 0.468417 0.470875 0.948399 0.087 Uiso 1 1 calc R U . . .
C28 C 0.46876(9) 0.50229(13) 0.8613(2) 0.0646(12) Uani 1 1 d . . . . .
C29 C 0.40679(13) 0.45141(16) 0.9708(3) 0.0839(16) Uani 1 1 d . . . . .
C30 C 0.38862(17) 0.42463(17) 0.9292(3) 0.0975(19) Uani 1 1 d . . . . .
H30A H 0.402984 0.414083 0.892974 0.146 Uiso 1 1 calc R U . . .
H30B H 0.370354 0.433796 0.901834 0.146 Uiso 1 1 calc R U . . .
H30C H 0.380916 0.408935 0.966442 0.146 Uiso 1 1 calc R U . . .
C31 C 0.38291(16) 0.47038(19) 1.0191(3) 0.101(2) Uani 1 1 d . . . . .
H31A H 0.373504 0.456282 1.057652 0.152 Uiso 1 1 calc R U . . .
H31B H 0.365925 0.478860 0.986283 0.152 Uiso 1 1 calc R U . . .
H31C H 0.394001 0.488142 1.044202 0.152 Uiso 1 1 calc R U . . .
C32 C 0.43083(17) 0.4372(2) 1.0255(4) 0.109(2) Uani 1 1 d . . . . .
H32A H 0.447457 0.425883 0.996816 0.164 Uiso 1 1 calc R U . . .
H32B H 0.419964 0.422148 1.059638 0.164 Uiso 1 1 calc R U . . .
H32C H 0.440636 0.454349 1.055587 0.164 Uiso 1 1 calc R U . . .
C33 C 0.50425(10) 0.51034(15) 0.8709(3) 0.0753(15) Uani 1 1 d . . . . .
H33A H 0.509412 0.528860 0.837964 0.090 Uiso 1 1 calc R U . . .
H33B H 0.507993 0.516947 0.924322 0.090 Uiso 1 1 calc R U . . .
C34 C 0.53322(10) 0.47607(14) 0.7750(2) 0.0670(13) Uani 1 1 d . . . . .
C35 C 0.52667(9) 0.48359(14) 0.8521(2) 0.0659(13) Uani 1 1 d . . . . .
C36 C 0.54185(10) 0.46565(15) 0.9085(2) 0.0722(15) Uani 1 1 d . . . . .
H36 H 0.538100 0.471129 0.960209 0.087 Uiso 1 1 calc R U . . .
C37 C 0.56198(12) 0.44043(15) 0.8930(2) 0.0772(15) Uani 1 1 d . . . . .
C38 C 0.56787(12) 0.43324(16) 0.8165(3) 0.0775(15) Uani 1 1 d . . . . .
H38 H 0.581694 0.415955 0.804112 0.093 Uiso 1 1 calc R U . . .
C39 C 0.55384(10) 0.45094(15) 0.7581(2) 0.0733(14) Uani 1 1 d . . . . .
C40 C 0.57728(17) 0.41996(18) 0.9571(3) 0.1045(18) Uani 1 1 d D U . . .
C41 C 0.5942(3) 0.4433(3) 1.0140(6) 0.116(4) Uani 0.599(13) 1 d D U P C 1
H41A H 0.579596 0.460847 1.026706 0.174 Uiso 0.599(13) 1 calc R U P C 1
H41B H 0.599871 0.431607 1.060441 0.174 Uiso 0.599(13) 1 calc R U P C 1
H41C H 0.613570 0.451913 0.990384 0.174 Uiso 0.599(13) 1 calc R U P C 1
C42 C 0.5971(5) 0.3929(4) 0.9347(9) 0.157(7) Uani 0.599(13) 1 d D U P C 1
H42A H 0.605244 0.382109 0.980279 0.235 Uiso 0.599(13) 1 calc R U P C 1
H42B H 0.584329 0.377847 0.904615 0.235 Uiso 0.599(13) 1 calc R U P C 1
H42C H 0.615171 0.400560 0.903994 0.235 Uiso 0.599(13) 1 calc R U P C 1
C43 C 0.5477(3) 0.4076(5) 1.0062(8) 0.154(7) Uani 0.599(13) 1 d D U P C 1
H43A H 0.534402 0.425826 1.021178 0.231 Uiso 0.599(13) 1 calc R U P C 1
H43B H 0.534955 0.392645 0.975674 0.231 Uiso 0.599(13) 1 calc R U P C 1
H43C H 0.555612 0.396647 1.051819 0.231 Uiso 0.599(13) 1 calc R U P C 1
C41X C 0.5700(5) 0.4315(5) 1.0342(7) 0.114(6) Uani 0.401(13) 1 d D U P C 2
H41D H 0.577835 0.453472 1.039928 0.171 Uiso 0.401(13) 1 calc R U P C 2
H41E H 0.546816 0.431025 1.042367 0.171 Uiso 0.401(13) 1 calc R U P C 2
H41F H 0.580537 0.417670 1.071669 0.171 Uiso 0.401(13) 1 calc R U P C 2
C42X C 0.6141(4) 0.4200(6) 0.9392(11) 0.132(7) Uani 0.401(13) 1 d D U P C 2
H42D H 0.617649 0.412102 0.887342 0.198 Uiso 0.401(13) 1 calc R U P C 2
H42E H 0.622477 0.441796 0.943744 0.198 Uiso 0.401(13) 1 calc R U P C 2
H42F H 0.625195 0.405996 0.975492 0.198 Uiso 0.401(13) 1 calc R U P C 2
C43X C 0.5666(8) 0.3859(4) 0.9385(17) 0.174(10) Uani 0.401(13) 1 d D U P C 2
H43D H 0.572630 0.380660 0.886006 0.261 Uiso 0.401(13) 1 calc R U P C 2
H43E H 0.577075 0.370856 0.973459 0.261 Uiso 0.401(13) 1 calc R U P C 2
H43F H 0.543355 0.384211 0.944157 0.261 Uiso 0.401(13) 1 calc R U P C 2
C44 C 0.56237(11) 0.44183(16) 0.6757(2) 0.0765(15) Uani 1 1 d . . . . .
H44A H 0.543084 0.443776 0.643272 0.092 Uiso 1 1 calc R U . . .
H44B H 0.569556 0.419256 0.674110 0.092 Uiso 1 1 calc R U . . .
N1 N 0.5325(2) 0.5735(3) 0.6898(6) 0.172(4) Uani 1 1 d D U . . .
C45 C 0.5511(2) 0.5839(3) 0.6478(5) 0.102(3) Uani 0.644(11) 1 d D U P A 1
C46 C 0.5724(3) 0.6075(3) 0.6050(8) 0.135(5) Uani 0.644(11) 1 d D U P A 1
H46A H 0.585348 0.595948 0.567521 0.203 Uiso 0.644(11) 1 calc R U P A 1
H46B H 0.558992 0.623326 0.578927 0.203 Uiso 0.644(11) 1 calc R U P A 1
H46C H 0.586509 0.618434 0.641239 0.203 Uiso 0.644(11) 1 calc R U P A 1
C45X C 0.5192(5) 0.5884(5) 0.7357(11) 0.138(7) Uani 0.356(11) 1 d D U P A 2
C46X C 0.4976(5) 0.6031(6) 0.7986(13) 0.169(9) Uani 0.356(11) 1 d D U P A 2
H46D H 0.505169 0.624699 0.810990 0.254 Uiso 0.356(11) 1 calc R U P A 2
H46E H 0.475450 0.604311 0.780133 0.254 Uiso 0.356(11) 1 calc R U P A 2
H46F H 0.498393 0.589694 0.844284 0.254 Uiso 0.356(11) 1 calc R U P A 2
N2 N 0.44351(16) 0.59420(13) 0.6255(5) 0.117(2) Uani 1 1 d D U . . .
C47 C 0.4379(3) 0.5921(3) 0.5626(6) 0.174(5) Uani 1 1 d D U . . .
C48 C 0.4207(5) 0.6067(5) 0.4920(8) 0.320(12) Uani 1 1 d D U . . .
H48A H 0.397893 0.601177 0.493620 0.480 Uiso 1 1 calc R U . . .
H48B H 0.430237 0.598124 0.445351 0.480 Uiso 1 1 calc R U . . .
H48C H 0.423065 0.630045 0.492740 0.480 Uiso 1 1 calc R U . . .
N3 N 0.6179(3) 0.5863(3) 0.7819(5) 0.194(4) Uani 1 1 d D U . . .
C49 C 0.60836(19) 0.5609(3) 0.7759(4) 0.129(3) Uani 1 1 d D U . . .
C50 C 0.59598(17) 0.5293(2) 0.7696(3) 0.110(2) Uani 1 1 d D U . . .
H50A H 0.610523 0.514296 0.795037 0.165 Uiso 1 1 calc R U . . .
H50B H 0.594050 0.523513 0.715747 0.165 Uiso 1 1 calc R U . . .
H50C H 0.574867 0.528278 0.793802 0.165 Uiso 1 1 calc R U . . .
N4 N 0.3480(4) 0.5920(2) 0.6695(5) 0.226(6) Uani 1 1 d D U . . .
C51 C 0.3481(2) 0.5764(2) 0.6175(4) 0.128(3) Uani 1 1 d D U . . .
C52 C 0.3496(2) 0.55712(18) 0.5501(4) 0.123(3) Uani 1 1 d D U . . .
H52A H 0.371859 0.550628 0.540949 0.184 Uiso 1 1 calc R U . . .
H52B H 0.341844 0.569526 0.506541 0.184 Uiso 1 1 calc R U . . .
H52C H 0.336297 0.538030 0.556694 0.184 Uiso 1 1 calc R U . . .
N5 N 0.5138(3) 0.5908(5) 0.1916(14) 0.192(9) Uani 0.5 1 d D U P . .
C53 C 0.5043(11) 0.6137(9) 0.219(3) 0.314(19) Uani 0.5 1 d D U P . .
C54 C 0.4868(8) 0.6336(9) 0.272(3) 0.33(2) Uani 0.5 1 d D U P . .
H54A H 0.490210 0.656163 0.259746 0.488 Uiso 0.5 1 calc R U P . .
H54B H 0.463928 0.628578 0.269117 0.488 Uiso 0.5 1 calc R U P . .
H54C H 0.494423 0.629425 0.324219 0.488 Uiso 0.5 1 calc R U P . .

loop_
_atom_site_aniso_label
_atom_site_aniso_U_11
_atom_site_aniso_U_22
_atom_site_aniso_U_33
_atom_site_aniso_U_23
_atom_site_aniso_U_13
_atom_site_aniso_U_12
Co1 0.0450(6) 0.1225(11) 0.0265(5) -0.0023(5) 0.0010(4) -0.0001(6)
Li1 0.0450(6) 0.1225(11) 0.0265(5) -0.0023(5) 0.0010(4) -0.0001(6)
Co2 0.0448(6) 0.1196(11) 0.0254(5) 0.0042(5) 0.0020(4) -0.0010(5)
Li2 0.0448(6) 0.1196(11) 0.0254(5) 0.0042(5) 0.0020(4) -0.0010(5)
Co3 0.064(3) 0.115(4) 0.045(3) 0.009(2) 0.0039(19) -0.011(3)
Li3 0.064(3) 0.115(4) 0.045(3) 0.009(2) 0.0039(19) -0.011(3)
Co4 0.0563(17) 0.097(2) 0.0360(14) -0.0038(12) -0.0009(10) -0.0125(13)
Li4 0.0563(17) 0.097(2) 0.0360(14) -0.0038(12) -0.0009(10) -0.0125(13)
Br1 0.0669(4) 0.1188(5) 0.0630(4) -0.0024(3) -0.0026(2) -0.0013(3)
O1 0.0384(14) 0.183(4) 0.0311(13) 0.0145(18) -0.0004(11) 0.0028(18)
O2 0.0463(15) 0.116(3) 0.0373(14) -0.0045(15) 0.0060(11) -0.0074(15)
O3 0.0679(19) 0.140(3) 0.0295(14) -0.0042(16) 0.0026(13) -0.024(2)
O4 0.0610(18) 0.142(3) 0.0272(13) 0.0131(16) -0.0042(12) -0.0049(18)
O5 0.0485(16) 0.108(3) 0.0525(17) -0.0022(17) 0.0041(13) -0.0048(16)
C1 0.045(2) 0.128(4) 0.0253(17) -0.005(2) 0.0012(14) 0.013(2)
C2 0.052(2) 0.124(4) 0.0282(18) -0.005(2) 0.0048(16) -0.002(2)
C3 0.057(2) 0.100(3) 0.0306(18) 0.0015(19) -0.0010(16) 0.000(2)
C4 0.051(2) 0.094(3) 0.0294(17) -0.0008(18) -0.0010(15) 0.013(2)
C5 0.047(2) 0.095(3) 0.0272(16) -0.0082(18) 0.0001(14) 0.004(2)
C6 0.048(2) 0.105(3) 0.0202(15) -0.0074(17) 0.0014(13) 0.010(2)
C7 0.053(2) 0.111(3) 0.040(2) 0.007(2) -0.0052(16) 0.009(2)
C8 0.060(4) 0.137(7) 0.051(4) 0.026(4) -0.010(3) 0.014(5)
C9 0.058(4) 0.113(5) 0.064(4) -0.018(4) -0.023(3) 0.012(3)
C10 0.047(3) 0.104(6) 0.062(4) -0.005(3) -0.006(3) 0.019(3)
C8X 0.066(11) 0.165(19) 0.043(5) 0.012(8) -0.022(6) -0.010(13)
C9X 0.048(8) 0.146(14) 0.086(12) 0.036(12) -0.011(8) 0.000(8)
C10X 0.118(16) 0.117(8) 0.091(13) 0.017(10) -0.014(13) 0.025(10)
C11 0.051(2) 0.101(3) 0.0261(16) -0.0034(18) 0.0048(14) 0.018(2)
C12 0.0409(19) 0.086(3) 0.0263(16) 0.0022(16) -0.0015(13) 0.0021(18)
C13 0.0475(19) 0.079(3) 0.0201(14) -0.0038(15) -0.0029(13) 0.0120(18)
C14 0.052(2) 0.068(2) 0.0220(15) -0.0047(14) -0.0049(13) 0.0046(18)
C15 0.0450(18) 0.066(2) 0.0245(15) -0.0047(14) -0.0021(13) 0.0001(17)
C16 0.0450(19) 0.072(2) 0.0206(14) -0.0052(14) 0.0014(12) 0.0025(17)
C17 0.0428(18) 0.069(2) 0.0233(14) -0.0046(14) -0.0034(13) 0.0008(17)
C18 0.065(3) 0.085(3) 0.0335(18) -0.0017(18) -0.0023(17) -0.020(2)
C19 0.116(4) 0.141(5) 0.038(2) -0.007(3) 0.014(3) -0.061(4)
C20 0.047(3) 0.143(6) 0.145(6) 0.002(5) 0.011(3) -0.005(3)
C21 0.108(4) 0.120(5) 0.051(3) -0.014(3) 0.005(3) -0.051(4)
C22 0.048(2) 0.081(3) 0.0374(19) -0.0128(18) -0.0042(15) -0.0045(19)
C23 0.053(2) 0.113(4) 0.0237(16) -0.0161(19) 0.0003(15) -0.011(2)
C24 0.050(2) 0.097(3) 0.0247(16) -0.0126(17) -0.0068(14) -0.007(2)
C25 0.043(2) 0.114(4) 0.044(2) -0.003(2) -0.0082(17) -0.011(2)
C26 0.057(2) 0.113(4) 0.042(2) 0.007(2) -0.0057(18) -0.013(2)
C27 0.051(2) 0.124(4) 0.043(2) 0.001(2) -0.0130(18) -0.009(3)
C28 0.044(2) 0.115(4) 0.0350(19) -0.013(2) -0.0016(15) -0.007(2)
C29 0.069(3) 0.127(5) 0.056(3) 0.016(3) -0.013(2) -0.015(3)
C30 0.108(5) 0.120(5) 0.064(3) 0.010(3) -0.006(3) -0.030(4)
C31 0.100(4) 0.145(6) 0.060(3) 0.011(3) 0.011(3) -0.014(4)
C32 0.113(5) 0.146(6) 0.069(4) 0.026(4) -0.019(3) -0.018(4)
C33 0.047(2) 0.139(5) 0.040(2) -0.005(2) -0.0092(17) -0.020(3)
C34 0.047(2) 0.124(4) 0.0299(18) 0.014(2) -0.0010(16) -0.015(2)
C35 0.0388(19) 0.128(4) 0.0309(18) 0.009(2) 0.0028(15) -0.015(2)
C36 0.050(2) 0.140(5) 0.0265(18) 0.012(2) -0.0013(16) -0.012(3)
C37 0.063(3) 0.131(5) 0.038(2) 0.017(2) -0.0028(19) -0.004(3)
C38 0.063(3) 0.126(4) 0.044(2) 0.002(3) 0.0013(19) -0.002(3)
C39 0.047(2) 0.139(5) 0.034(2) 0.007(2) 0.0036(16) -0.017(3)
C40 0.119(4) 0.135(5) 0.059(3) 0.020(3) -0.021(3) 0.007(4)
C41 0.114(9) 0.191(10) 0.044(5) -0.010(6) -0.038(5) 0.034(7)
C42 0.220(16) 0.169(13) 0.080(8) -0.009(9) -0.042(10) 0.072(13)
C43 0.136(9) 0.213(16) 0.113(10) 0.094(11) -0.026(6) -0.007(8)
C41X 0.096(12) 0.196(16) 0.051(6) 0.023(7) -0.014(6) 0.002(12)
C42X 0.124(7) 0.180(18) 0.093(11) 0.047(13) -0.007(8) 0.081(10)
C43X 0.26(2) 0.124(11) 0.142(18) 0.021(11) -0.03(2) 0.004(14)
C44 0.058(3) 0.138(5) 0.033(2) -0.006(2) 0.0067(17) -0.013(3)
N1 0.132(7) 0.248(10) 0.135(8) 0.055(7) -0.033(5) -0.077(7)
C45 0.091(6) 0.143(9) 0.071(6) -0.003(5) -0.018(4) 0.001(5)
C46 0.133(10) 0.157(11) 0.116(10) 0.014(8) 0.028(8) 0.009(8)
C45X 0.139(17) 0.186(16) 0.089(12) 0.066(10) -0.045(8) -0.090(11)
C46X 0.16(2) 0.24(3) 0.111(16) 0.039(14) -0.025(11) -0.107(16)
N2 0.100(4) 0.069(3) 0.181(7) -0.021(4) 0.016(5) -0.007(3)
C47 0.148(9) 0.169(9) 0.205(9) -0.077(9) 0.042(8) 0.004(7)
C48 0.36(3) 0.45(3) 0.152(11) -0.083(15) -0.015(13) 0.03(2)
N3 0.207(9) 0.251(9) 0.124(6) 0.035(7) -0.018(6) -0.115(8)
C49 0.104(5) 0.220(8) 0.064(4) 0.017(5) -0.002(3) -0.046(6)
C50 0.095(4) 0.179(6) 0.056(3) -0.036(4) 0.004(3) 0.009(4)
N4 0.402(17) 0.181(8) 0.094(5) -0.055(5) -0.060(7) 0.137(10)
C51 0.179(7) 0.123(5) 0.081(4) -0.030(4) -0.038(5) 0.065(5)
C52 0.184(8) 0.110(5) 0.075(4) -0.022(3) -0.047(4) 0.055(5)
N5 0.073(8) 0.163(15) 0.34(3) -0.035(15) 0.002(11) -0.048(9)
C53 0.31(4) 0.20(2) 0.43(5) -0.07(3) 0.01(3) 0.03(3)
C54 0.19(3) 0.23(3) 0.55(6) -0.04(3) 0.09(3) 0.06(2)

loop_
_atom_type_symbol
_atom_type_description
_atom_type_scat_dispersion_real
_atom_type_scat_dispersion_imag
_atom_type_scat_source
C C 0.0033 0.0016 'International Tables Vol C Tables 4.2.6.8 and 6.1.1.4'
H H 0.0000 0.0000 'International Tables Vol C Tables 4.2.6.8 and 6.1.1.4'
Li Li -0.0003 0.0001 'International Tables Vol C Tables 4.2.6.8 and 6.1.1.4'
N N 0.0061 0.0033 'International Tables Vol C Tables 4.2.6.8 and 6.1.1.4'
O O 0.0106 0.0060 'International Tables Vol C Tables 4.2.6.8 and 6.1.1.4'
Co Co 0.3494 0.9721 'International Tables Vol C Tables 4.2.6.8 and 6.1.1.4'
Br Br -0.2901 2.4595 'International Tables Vol C Tables 4.2.6.8 and 6.1.1.4'

loop_
_geom_angle_atom_site_label_1
_geom_angle_atom_site_label_2
_geom_angle_atom_site_label_3
_geom_angle
_geom_angle_site_symmetry_1
_geom_angle_site_symmetry_3
_geom_angle_publ_flag
O1 Co1 O2 107.57(15) . . ?
O1 Co1 O5 108.66(17) . . ?
O2 Co1 O5 89.38(13) . . ?
O1 Co1 Br1 122.06(14) . . ?
O2 Co1 Br1 120.29(12) . . ?
O5 Co1 Br1 102.82(11) . . ?
O1 Co1 Co4 112.75(16) . . ?
O2 Co1 Co4 42.80(11) . . ?
O5 Co1 Co4 46.75(10) . . ?
Br1 Co1 Co4 124.23(7) . . ?
O1 Co1 Co2 128.95(10) . 9_666 ?
O2 Co1 Co2 114.86(9) . 9_666 ?
O5 Co1 Co2 47.54(10) . 9_666 ?
Br1 Co1 Co2 55.43(4) . 9_666 ?
Co4 Co1 Co2 83.17(7) . 9_666 ?
O1 Li1 O2 107.57(15) . . ?
O1 Li1 O5 108.66(17) . . ?
O2 Li1 O5 89.38(13) . . ?
O1 Li1 Br1 122.06(14) . . ?
O2 Li1 Br1 120.29(12) . . ?
O5 Li1 Br1 102.82(11) . . ?
O1 Li1 Li4 112.75(16) . . ?
O2 Li1 Li4 42.80(11) . . ?
O5 Li1 Li4 46.75(10) . . ?
Br1 Li1 Li4 124.23(7) . . ?
O1 Li1 Li2 35.24(9) . . ?
O2 Li1 Li2 133.74(12) . . ?
O5 Li1 Li2 84.22(10) . . ?
Br1 Li1 Li2 105.77(4) . . ?
Li4 Li1 Li2 113.25(8) . . ?
O1 Co2 O4 110.38(14) . 9_666 ?
O1 Co2 O5 103.17(16) . 9_666 ?
O4 Co2 O5 91.59(15) 9_666 9_666 ?
O1 Co2 Br1 120.50(13) . 9_666 ?
O4 Co2 Br1 122.22(12) 9_666 9_666 ?
O5 Co2 Br1 101.27(10) 9_666 9_666 ?
O1 Co2 Co3 108.85(17) . 9_666 ?
O4 Co2 Co3 42.00(16) 9_666 9_666 ?
O5 Co2 Co3 50.18(14) 9_666 9_666 ?
Br1 Co2 Co3 128.25(10) 9_666 9_666 ?
O1 Co2 Co1 121.31(10) . 9_666 ?
O4 Co2 Co1 117.57(11) 9_666 9_666 ?
O5 Co2 Co1 46.52(9) 9_666 9_666 ?
Br1 Co2 Co1 54.90(4) 9_666 9_666 ?
Co3 Co2 Co1 87.47(11) 9_666 9_666 ?
O1 Li2 O4 110.38(14) . 9_666 ?
O1 Li2 O5 103.17(16) . 9_666 ?
O4 Li2 O5 91.59(15) 9_666 9_666 ?
O1 Li2 Br1 120.50(13) . 9_666 ?
O4 Li2 Br1 122.22(12) 9_666 9_666 ?
O5 Li2 Br1 101.27(10) 9_666 9_666 ?
O1 Li2 Li1 35.05(9) . . ?
O4 Li2 Li1 136.48(12) 9_666 . ?
O5 Li2 Li1 79.22(9) 9_666 . ?
Br1 Li2 Li1 101.31(4) 9_666 . ?
O3 Co3 O4 112.7(3) . . ?
O3 Co3 N1 123.4(5) . . ?
O4 Co3 N1 117.3(4) . . ?
O3 Co3 O5 102.5(2) . . ?
O4 Co3 O5 92.4(3) . . ?
N1 Co3 O5 100.3(3) . . ?
O3 Co3 Co4 51.66(17) . . ?
O4 Co3 Co4 122.3(3) . . ?
N1 Co3 Co4 113.8(4) . . ?
O5 Co3 Co4 53.02(14) . . ?
O3 Co3 Co2 122.0(3) . 9_666 ?
O4 Co3 Co2 44.96(15) . 9_666 ?
N1 Co3 Co2 111.8(4) . 9_666 ?
O5 Co3 Co2 48.06(15) . 9_666 ?
Co4 Co3 Co2 92.13(18) . 9_666 ?
O3 Li3 O4 112.7(3) . . ?
O3 Li3 N1 123.4(5) . . ?
O4 Li3 N1 117.3(4) . . ?
O3 Li3 O5 102.5(2) . . ?
O4 Li3 O5 92.4(3) . . ?
N1 Li3 O5 100.3(3) . . ?
O3 Li3 Li4 51.66(17) . . ?
O4 Li3 Li4 122.3(3) . . ?
N1 Li3 Li4 113.8(4) . . ?
O5 Li3 Li4 53.02(14) . . ?
O3 Li3 C45X 96.4(5) . . ?
O4 Li3 C45X 133.0(6) . . ?
N1 Li3 C45X 28.1(3) . . ?
O5 Li3 C45X 117.2(5) . . ?
Li4 Li3 C45X 104.8(6) . . ?
O3 Co4 O2 119.5(2) . . ?
O3 Co4 O5 103.99(19) . . ?
O2 Co4 O5 92.15(17) . . ?
O3 Co4 N2 107.2(3) . . ?
O2 Co4 N2 121.8(3) . . ?
O5 Co4 N2 108.9(2) . . ?
O3 Co4 Co3 48.15(16) . . ?
O2 Co4 Co3 129.1(2) . . ?
O5 Co4 Co3 58.02(16) . . ?
N2 Co4 Co3 107.4(2) . . ?
O3 Co4 Co1 125.45(19) . . ?
O2 Co4 Co1 44.87(10) . . ?
O5 Co4 Co1 47.46(11) . . ?
N2 Co4 Co1 124.8(2) . . ?
Co3 Co4 Co1 97.17(17) . . ?
O3 Li4 O2 119.5(2) . . ?
O3 Li4 O5 103.99(19) . . ?
O2 Li4 O5 92.15(17) . . ?
O3 Li4 N2 107.2(3) . . ?
O2 Li4 N2 121.8(3) . . ?
O5 Li4 N2 108.9(2) . . ?
O3 Li4 Li3 48.15(16) . . ?
O2 Li4 Li3 129.1(2) . . ?
O5 Li4 Li3 58.02(16) . . ?
N2 Li4 Li3 107.4(2) . . ?
O3 Li4 C47 131.6(3) . . ?
O2 Li4 C47 102.5(3) . . ?
O5 Li4 C47 96.9(3) . . ?
N2 Li4 C47 24.47(19) . . ?
Li3 Li4 C47 119.8(3) . . ?
O3 Li4 Li1 125.45(19) . . ?
O2 Li4 Li1 44.87(10) . . ?
O5 Li4 Li1 47.46(11) . . ?
N2 Li4 Li1 124.8(2) . . ?
Li3 Li4 Li1 97.17(17) . . ?
C47 Li4 Li1 100.8(2) . . ?
Co1 Br1 Co2 69.67(4) . 9_666 ?
C1 O1 Co1 125.7(2) . . ?
C1 O1 Li1 125.7(2) . . ?
C1 O1 Co2 124.4(3) . . ?
Co1 O1 Co2 109.72(14) . . ?
C1 O1 Li2 124.4(3) . . ?
Li1 O1 Li2 109.72(14) . . ?
C12 O2 Li4 138.0(3) . . ?
C12 O2 Co4 138.0(3) . . ?
C12 O2 Co1 128.6(3) . . ?
Co4 O2 Co1 92.33(14) . . ?
C12 O2 Li1 128.6(3) . . ?
Li4 O2 Li1 92.33(14) . . ?
C23 O3 Co3 127.0(4) . . ?
C23 O3 Li3 127.0(4) . . ?
C23 O3 Co4 124.7(3) . . ?
Co3 O3 Co4 80.2(2) . . ?
C23 O3 Li4 124.7(3) . . ?
Li3 O3 Li4 80.2(2) . . ?
C34 O4 Co3 139.2(4) . . ?
C34 O4 Li3 139.2(4) . . ?
C34 O4 Co2 127.7(4) . 9_666 ?
Co3 O4 Co2 93.04(19) . 9_666 ?
Co4 O5 Co1 85.79(13) . . ?
Li4 O5 Li1 85.79(13) . . ?
Co4 O5 Co2 129.13(19) . 9_666 ?
Co1 O5 Co2 85.95(15) . 9_666 ?
Li4 O5 Li3 68.95(18) . . ?
Li1 O5 Li3 133.8(2) . . ?
Co4 O5 Co3 68.95(18) . . ?
Co1 O5 Co3 133.8(2) . . ?
Co2 O5 Co3 81.8(2) 9_666 . ?
O1 C1 C6 120.2(4) . . ?
O1 C1 C2 120.4(4) . . ?
C6 C1 C2 119.3(4) . . ?
C3 C2 C1 119.0(4) . . ?
C3 C2 C44 116.9(4) . 9_666 ?
C1 C2 C44 124.0(4) . 9_666 ?
C4 C3 C2 122.7(4) . . ?
C4 C3 H3 118.7 . . ?
C2 C3 H3 118.7 . . ?
C3 C4 C5 116.7(4) . . ?
C3 C4 C7 121.7(4) . . ?
C5 C4 C7 121.5(4) . . ?
C6 C5 C4 123.0(4) . . ?
C6 C5 H5 118.5 . . ?
C4 C5 H5 118.5 . . ?
C5 C6 C1 119.2(4) . . ?
C5 C6 C11 117.3(4) . . ?
C1 C6 C11 123.5(4) . . ?
C10 C7 C8 110.9(6) . . ?
C8X C7 C9X 111.9(12) . . ?
C10 C7 C4 110.1(4) . . ?
C8 C7 C4 113.7(5) . . ?
C8X C7 C4 108.9(8) . . ?
C9X C7 C4 115.4(7) . . ?
C8X C7 C10X 106.4(14) . . ?
C9X C7 C10X 109.6(12) . . ?
C4 C7 C10X 103.9(10) . . ?
C10 C7 C9 106.1(5) . . ?
C8 C7 C9 107.5(6) . . ?
C4 C7 C9 108.1(4) . . ?
C7 C8 H8A 109.5 . . ?
C7 C8 H8B 109.5 . . ?
H8A C8 H8B 109.5 . . ?
C7 C8 H8C 109.5 . . ?
H8A C8 H8C 109.5 . . ?
H8B C8 H8C 109.5 . . ?
C7 C9 H9A 109.5 . . ?
C7 C9 H9B 109.5 . . ?
H9A C9 H9B 109.5 . . ?
C7 C9 H9C 109.5 . . ?
H9A C9 H9C 109.5 . . ?
H9B C9 H9C 109.5 . . ?
C7 C10 H10A 109.5 . . ?
C7 C10 H10B 109.5 . . ?
H10A C10 H10B 109.5 . . ?
C7 C10 H10C 109.5 . . ?
H10A C10 H10C 109.5 . . ?
H10B C10 H10C 109.5 . . ?
C7 C8X H8D 109.5 . . ?
C7 C8X H8E 109.5 . . ?
H8D C8X H8E 109.5 . . ?
C7 C8X H8F 109.5 . . ?
H8D C8X H8F 109.5 . . ?
H8E C8X H8F 109.5 . . ?
C7 C9X H9D 109.5 . . ?
C7 C9X H9E 109.5 . . ?
H9D C9X H9E 109.5 . . ?
C7 C9X H9F 109.5 . . ?
H9D C9X H9F 109.5 . . ?
H9E C9X H9F 109.5 . . ?
C7 C10X H10D 109.5 . . ?
C7 C10X H10E 109.5 . . ?
H10D C10X H10E 109.5 . . ?
C7 C10X H10F 109.5 . . ?
H10D C10X H10F 109.5 . . ?
H10E C10X H10F 109.5 . . ?
C13 C11 C6 114.3(4) . . ?
C13 C11 H11A 108.7 . . ?
C6 C11 H11A 108.7 . . ?
C13 C11 H11B 108.7 . . ?
C6 C11 H11B 108.7 . . ?
H11A C11 H11B 107.6 . . ?
O2 C12 C13 121.0(3) . . ?
O2 C12 C17 119.8(3) . . ?
C13 C12 C17 119.2(3) . . ?
C12 C13 C14 119.2(3) . . ?
C12 C13 C11 122.2(4) . . ?
C14 C13 C11 118.6(3) . . ?
C13 C14 C15 122.9(3) . . ?
C13 C14 H14 118.5 . . ?
C15 C14 H14 118.5 . . ?
C16 C15 C14 115.5(3) . . ?
C16 C15 C18 121.2(3) . . ?
C14 C15 C18 123.3(3) . . ?
C17 C16 C15 123.9(3) . . ?
C17 C16 H16 118.1 . . ?
C15 C16 H16 118.1 . . ?
C16 C17 C12 119.3(3) . . ?
C16 C17 C22 121.0(3) . . ?
C12 C17 C22 119.6(3) . . ?
C15 C18 C21 112.9(4) . . ?
C15 C18 C19 111.8(4) . . ?
C21 C18 C19 108.0(4) . . ?
C15 C18 C20 108.3(4) . . ?
C21 C18 C20 109.6(5) . . ?
C19 C18 C20 106.0(5) . . ?
C18 C19 H19A 109.5 . . ?
C18 C19 H19B 109.5 . . ?
H19A C19 H19B 109.5 . . ?
C18 C19 H19C 109.5 . . ?
H19A C19 H19C 109.5 . . ?
H19B C19 H19C 109.5 . . ?
C18 C20 H20A 109.5 . . ?
C18 C20 H20B 109.5 . . ?
H20A C20 H20B 109.5 . . ?
C18 C20 H20C 109.5 . . ?
H20A C20 H20C 109.5 . . ?
H20B C20 H20C 109.5 . . ?
C18 C21 H21A 109.5 . . ?
C18 C21 H21B 109.5 . . ?
H21A C21 H21B 109.5 . . ?
C18 C21 H21C 109.5 . . ?
H21A C21 H21C 109.5 . . ?
H21B C21 H21C 109.5 . . ?
C17 C22 C24 113.0(4) . . ?
C17 C22 H22A 109.0 . . ?
C24 C22 H22A 109.0 . . ?
C17 C22 H22B 109.0 . . ?
C24 C22 H22B 109.0 . . ?
H22A C22 H22B 107.8 . . ?
O3 C23 C28 121.2(4) . . ?
O3 C23 C24 120.0(4) . . ?
C28 C23 C24 118.8(4) . . ?
C25 C24 C23 118.9(4) . . ?
C25 C24 C22 118.9(4) . . ?
C23 C24 C22 122.1(4) . . ?
C24 C25 C26 123.5(4) . . ?
C24 C25 H25 118.3 . . ?
C26 C25 H25 118.3 . . ?
C27 C26 C25 115.6(4) . . ?
C27 C26 C29 124.4(4) . . ?
C25 C26 C29 119.9(4) . . ?
C26 C27 C28 123.7(4) . . ?
C26 C27 H27 118.1 . . ?
C28 C27 H27 118.1 . . ?
C27 C28 C23 119.4(4) . . ?
C27 C28 C33 118.3(4) . . ?
C23 C28 C33 122.2(4) . . ?
C32 C29 C26 111.8(5) . . ?
C32 C29 C31 106.5(5) . . ?
C26 C29 C31 110.1(5) . . ?
C32 C29 C30 110.1(6) . . ?
C26 C29 C30 109.7(4) . . ?
C31 C29 C30 108.5(5) . . ?
C29 C30 H30A 109.5 . . ?
C29 C30 H30B 109.5 . . ?
H30A C30 H30B 109.5 . . ?
C29 C30 H30C 109.5 . . ?
H30A C30 H30C 109.5 . . ?
H30B C30 H30C 109.5 . . ?
C29 C31 H31A 109.5 . . ?
C29 C31 H31B 109.5 . . ?
H31A C31 H31B 109.5 . . ?
C29 C31 H31C 109.5 . . ?
H31A C31 H31C 109.5 . . ?
H31B C31 H31C 109.5 . . ?
C29 C32 H32A 109.5 . . ?
C29 C32 H32B 109.5 . . ?
H32A C32 H32B 109.5 . . ?
C29 C32 H32C 109.5 . . ?
H32A C32 H32C 109.5 . . ?
H32B C32 H32C 109.5 . . ?
C35 C33 C28 114.7(4) . . ?
C35 C33 H33A 108.6 . . ?
C28 C33 H33A 108.6 . . ?
C35 C33 H33B 108.6 . . ?
C28 C33 H33B 108.6 . . ?
H33A C33 H33B 107.6 . . ?
O4 C34 C39 121.8(4) . . ?
O4 C34 C35 118.8(5) . . ?
C39 C34 C35 119.4(4) . . ?
C36 C35 C34 118.1(5) . . ?
C36 C35 C33 122.0(4) . . ?
C34 C35 C33 119.8(4) . . ?
C37 C36 C35 123.4(4) . . ?
C37 C36 H36 118.3 . . ?
C35 C36 H36 118.3 . . ?
C36 C37 C38 117.5(5) . . ?
C36 C37 C40 122.1(5) . . ?
C38 C37 C40 120.4(6) . . ?
C39 C38 C37 121.3(5) . . ?
C39 C38 H38 119.4 . . ?
C37 C38 H38 119.4 . . ?
C34 C39 C38 120.3(4) . . ?
C34 C39 C44 122.0(4) . . ?
C38 C39 C44 117.6(5) . . ?
C41X C40 C43X 116.2(15) . . ?
C42 C40 C37 117.8(8) . . ?
C41X C40 C37 113.7(9) . . ?
C43X C40 C37 103.8(12) . . ?
C42 C40 C41 113.5(10) . . ?
C37 C40 C41 107.8(6) . . ?
C41X C40 C42X 112.7(11) . . ?
C43X C40 C42X 104.1(14) . . ?
C37 C40 C42X 105.0(7) . . ?
C42 C40 C43 109.6(11) . . ?
C37 C40 C43 104.6(6) . . ?
C41 C40 C43 101.9(10) . . ?
C40 C41 H41A 109.5 . . ?
C40 C41 H41B 109.5 . . ?
H41A C41 H41B 109.5 . . ?
C40 C41 H41C 109.5 . . ?
H41A C41 H41C 109.5 . . ?
H41B C41 H41C 109.5 . . ?
C40 C42 H42A 109.5 . . ?
C40 C42 H42B 109.5 . . ?
H42A C42 H42B 109.5 . . ?
C40 C42 H42C 109.5 . . ?
H42A C42 H42C 109.5 . . ?
H42B C42 H42C 109.5 . . ?
C40 C43 H43A 109.5 . . ?
C40 C43 H43B 109.5 . . ?
H43A C43 H43B 109.5 . . ?
C40 C43 H43C 109.5 . . ?
H43A C43 H43C 109.5 . . ?
H43B C43 H43C 109.5 . . ?
C40 C41X H41D 109.5 . . ?
C40 C41X H41E 109.5 . . ?
H41D C41X H41E 109.5 . . ?
C40 C41X H41F 109.5 . . ?
H41D C41X H41F 109.5 . . ?
H41E C41X H41F 109.5 . . ?
C40 C42X H42D 109.5 . . ?
C40 C42X H42E 109.5 . . ?
H42D C42X H42E 109.5 . . ?
C40 C42X H42F 109.5 . . ?
H42D C42X H42F 109.5 . . ?
H42E C42X H42F 109.5 . . ?
C40 C43X H43D 109.5 . . ?
C40 C43X H43E 109.5 . . ?
H43D C43X H43E 109.5 . . ?
C40 C43X H43F 109.5 . . ?
H43D C43X H43F 109.5 . . ?
H43E C43X H43F 109.5 . . ?
C39 C44 C2 111.2(4) . 9_666 ?
C39 C44 H44A 109.4 . . ?
C2 C44 H44A 109.4 9_666 . ?
C39 C44 H44B 109.4 . . ?
C2 C44 H44B 109.4 9_666 . ?
H44A C44 H44B 108.0 . . ?
C45X N1 Li3 91.2(12) . . ?
C45 N1 Co3 142.8(11) . . ?
N1 C45 C46 161.4(13) . . ?
C45 C46 H46A 109.5 . . ?
C45 C46 H46B 109.5 . . ?
H46A C46 H46B 109.5 . . ?
C45 C46 H46C 109.5 . . ?
H46A C46 H46C 109.5 . . ?
H46B C46 H46C 109.5 . . ?
N1 C45X C46X 170(2) . . ?
N1 C45X Li3 60.8(11) . . ?
C46X C45X Li3 109.2(14) . . ?
C45X C46X H46D 109.5 . . ?
C45X C46X H46E 109.5 . . ?
H46D C46X H46E 109.5 . . ?
C45X C46X H46F 109.5 . . ?
H46D C46X H46F 109.5 . . ?
H46E C46X H46F 109.5 . . ?
C47 N2 Co4 98.1(8) . . ?
C47 N2 Li4 98.1(8) . . ?
N2 C47 C48 147.2(12) . . ?
N2 C47 Li4 57.4(7) . . ?
C48 C47 Li4 148.8(12) . . ?
C47 C48 H48A 109.5 . . ?
C47 C48 H48B 109.5 . . ?
H48A C48 H48B 109.5 . . ?
C47 C48 H48C 109.5 . . ?
H48A C48 H48C 109.5 . . ?
H48B C48 H48C 109.5 . . ?
N3 C49 C50 178.9(11) . . ?
C49 C50 H50A 109.5 . . ?
C49 C50 H50B 109.5 . . ?
H50A C50 H50B 109.5 . . ?
C49 C50 H50C 109.5 . . ?
H50A C50 H50C 109.5 . . ?
H50B C50 H50C 109.5 . . ?
N4 C51 C52 177.2(15) . . ?
C51 C52 H52A 109.5 . . ?
C51 C52 H52B 109.5 . . ?
H52A C52 H52B 109.5 . . ?
C51 C52 H52C 109.5 . . ?
H52A C52 H52C 109.5 . . ?
H52B C52 H52C 109.5 . . ?
N5 C53 C54 158(5) . . ?
C53 C54 H54A 109.5 . . ?
C53 C54 H54B 109.5 . . ?
H54A C54 H54B 109.5 . . ?
C53 C54 H54C 109.5 . . ?
H54A C54 H54C 109.5 . . ?
H54B C54 H54C 109.5 . . ?

loop_
_geom_bond_atom_site_label_1
_geom_bond_atom_site_label_2
_geom_bond_distance
_geom_bond_site_symmetry_2
_geom_bond_publ_flag
Co1 O1 1.919(3) . ?
Co1 O2 1.959(3) . ?
Co1 O5 2.050(3) . ?
Co1 Br1 2.4588(15) . ?
Co1 Co4 2.775(3) . ?
Co1 Co2 2.8182(14) 9_666 ?
Li1 O1 1.919(3) . ?
Li1 O2 1.959(3) . ?
Li1 O5 2.050(3) . ?
Li1 Br1 2.4588(15) . ?
Li1 Li4 2.775(3) . ?
Li1 Li2 3.1461(14) . ?
Co2 O1 1.928(3) . ?
Co2 O4 1.962(3) 9_666 ?
Co2 O5 2.084(4) 9_666 ?
Co2 Br1 2.4749(14) 9_666 ?
Co2 Co3 2.773(6) 9_666 ?
Li2 O1 1.928(3) . ?
Li2 O4 1.962(3) 9_666 ?
Li2 O5 2.084(4) 9_666 ?
Li2 Br1 2.4749(14) 9_666 ?
Co3 O3 1.790(6) . ?
Co3 O4 1.858(7) . ?
Co3 N1 2.150(10) . ?
Co3 O5 2.152(6) . ?
Co3 Co4 2.367(5) . ?
Li3 O3 1.790(6) . ?
Li3 O4 1.858(7) . ?
Li3 N1 2.150(10) . ?
Li3 O5 2.152(6) . ?
Li3 Li4 2.367(5) . ?
Li3 C45X 2.46(2) . ?
Co4 O3 1.884(4) . ?
Co4 O2 1.887(4) . ?
Co4 O5 2.027(4) . ?
Co4 N2 2.304(7) . ?
Li4 O3 1.884(4) . ?
Li4 O2 1.887(4) . ?
Li4 O5 2.027(4) . ?
Li4 N2 2.304(7) . ?
Li4 C47 2.707(13) . ?
O1 C1 1.366(5) . ?
O2 C12 1.329(5) . ?
O3 C23 1.364(6) . ?
O4 C34 1.346(5) . ?
C1 C6 1.398(7) . ?
C1 C2 1.405(7) . ?
C2 C3 1.396(6) . ?
C2 C44 1.546(7) 9_666 ?
C3 C4 1.378(6) . ?
C3 H3 0.9500 . ?
C4 C5 1.395(6) . ?
C4 C7 1.530(6) . ?
C5 C6 1.382(5) . ?
C5 H5 0.9500 . ?
C6 C11 1.541(6) . ?
C7 C10 1.514(7) . ?
C7 C8 1.514(8) . ?
C7 C8X 1.527(12) . ?
C7 C9X 1.527(15) . ?
C7 C10X 1.551(14) . ?
C7 C9 1.558(9) . ?
C8 H8A 0.9800 . ?
C8 H8B 0.9800 . ?
C8 H8C 0.9800 . ?
C9 H9A 0.9800 . ?
C9 H9B 0.9800 . ?
C9 H9C 0.9800 . ?
C10 H10A 0.9800 . ?
C10 H10B 0.9800 . ?
C10 H10C 0.9800 . ?
C8X H8D 0.9800 . ?
C8X H8E 0.9800 . ?
C8X H8F 0.9800 . ?
C9X H9D 0.9800 . ?
C9X H9E 0.9800 . ?
C9X H9F 0.9800 . ?
C10X H10D 0.9800 . ?
C10X H10E 0.9800 . ?
C10X H10F 0.9800 . ?
C11 C13 1.507(5) . ?
C11 H11A 0.9900 . ?
C11 H11B 0.9900 . ?
C12 C13 1.393(5) . ?
C12 C17 1.418(5) . ?
C13 C14 1.395(6) . ?
C14 C15 1.405(5) . ?
C14 H14 0.9500 . ?
C15 C16 1.397(5) . ?
C15 C18 1.509(6) . ?
C16 C17 1.364(5) . ?
C16 H16 0.9500 . ?
C17 C22 1.522(5) . ?
C18 C21 1.525(7) . ?
C18 C19 1.543(6) . ?
C18 C20 1.550(9) . ?
C19 H19A 0.9800 . ?
C19 H19B 0.9800 . ?
C19 H19C 0.9800 . ?
C20 H20A 0.9800 . ?
C20 H20B 0.9800 . ?
C20 H20C 0.9800 . ?
C21 H21A 0.9800 . ?
C21 H21B 0.9800 . ?
C21 H21C 0.9800 . ?
C22 C24 1.524(6) . ?
C22 H22A 0.9900 . ?
C22 H22B 0.9900 . ?
C23 C28 1.385(6) . ?
C23 C24 1.418(6) . ?
C24 C25 1.379(6) . ?
C25 C26 1.392(6) . ?
C25 H25 0.9500 . ?
C26 C27 1.381(6) . ?
C26 C29 1.530(7) . ?
C27 C28 1.385(7) . ?
C27 H27 0.9500 . ?
C28 C33 1.530(6) . ?
C29 C32 1.512(8) . ?
C29 C31 1.531(9) . ?
C29 C30 1.536(8) . ?
C30 H30A 0.9800 . ?
C30 H30B 0.9800 . ?
C30 H30C 0.9800 . ?
C31 H31A 0.9800 . ?
C31 H31B 0.9800 . ?
C31 H31C 0.9800 . ?
C32 H32A 0.9800 . ?
C32 H32B 0.9800 . ?
C32 H32C 0.9800 . ?
C33 C35 1.495(8) . ?
C33 H33A 0.9900 . ?
C33 H33B 0.9900 . ?
C34 C39 1.390(8) . ?
C34 C35 1.417(6) . ?
C35 C36 1.394(6) . ?
C36 C37 1.375(8) . ?
C36 H36 0.9500 . ?
C37 C38 1.399(7) . ?
C37 C40 1.551(8) . ?
C38 C39 1.393(7) . ?
C38 H38 0.9500 . ?
C39 C44 1.539(6) . ?
C40 C42 1.456(14) . ?
C40 C41X 1.469(13) . ?
C40 C43X 1.528(15) . ?
C40 C41 1.562(11) . ?
C40 C42X 1.570(16) . ?
C40 C43 1.593(12) . ?
C41 H41A 0.9800 . ?
C41 H41B 0.9800 . ?
C41 H41C 0.9800 . ?
C42 H42A 0.9800 . ?
C42 H42B 0.9800 . ?
C42 H42C 0.9800 . ?
C43 H43A 0.9800 . ?
C43 H43B 0.9800 . ?
C43 H43C 0.9800 . ?
C41X H41D 0.9800 . ?
C41X H41E 0.9800 . ?
C41X H41F 0.9800 . ?
C42X H42D 0.9800 . ?
C42X H42E 0.9800 . ?
C42X H42F 0.9800 . ?
C43X H43D 0.9800 . ?
C43X H43E 0.9800 . ?
C43X H43F 0.9800 . ?
C44 H44A 0.9900 . ?
C44 H44B 0.9900 . ?
N1 C45 1.156(7) . ?
N1 C45X 1.159(13) . ?
C45 C46 1.527(8) . ?
C46 H46A 0.9800 . ?
C46 H46B 0.9800 . ?
C46 H46C 0.9800 . ?
C45X C46X 1.555(8) . ?
C46X H46D 0.9800 . ?
C46X H46E 0.9800 . ?
C46X H46F 0.9800 . ?
N2 C47 1.133(8) . ?
C47 C48 1.558(8) . ?
C48 H48A 0.9800 . ?
C48 H48B 0.9800 . ?
C48 H48C 0.9800 . ?
N3 C49 1.137(11) . ?
C49 C50 1.424(11) . ?
C50 H50A 0.9800 . ?
C50 H50B 0.9800 . ?
C50 H50C 0.9800 . ?
N4 C51 1.122(8) . ?
C51 C52 1.433(9) . ?
C52 H52A 0.9800 . ?
C52 H52B 0.9800 . ?
C52 H52C 0.9800 . ?
N5 C53 1.143(17) . ?
C53 C54 1.448(18) . ?
C54 H54A 0.9800 . ?
C54 H54B 0.9800 . ?
C54 H54C 0.9800 . ?

loop_
_geom_torsion_atom_site_label_1
_geom_torsion_atom_site_label_2
_geom_torsion_atom_site_label_3
_geom_torsion_atom_site_label_4
_geom_torsion
_geom_torsion_site_symmetry_1
_geom_torsion_site_symmetry_2
_geom_torsion_site_symmetry_3
_geom_torsion_site_symmetry_4
_geom_torsion_publ_flag
O3 Li4 O2 C12 56.1(5) . . . . ?
O5 Li4 O2 C12 163.6(4) . . . . ?
N2 Li4 O2 C12 -82.6(5) . . . . ?
Li3 Li4 O2 C12 114.3(4) . . . . ?
C47 Li4 O2 C12 -98.9(5) . . . . ?
Li1 Li4 O2 C12 168.2(5) . . . . ?
O3 Li4 O2 Li1 -112.1(2) . . . . ?
O5 Li4 O2 Li1 -4.68(17) . . . . ?
N2 Li4 O2 Li1 109.2(3) . . . . ?
Li3 Li4 O2 Li1 -54.0(2) . . . . ?
C47 Li4 O2 Li1 92.8(3) . . . . ?
O3 Co4 O2 C12 56.1(5) . . . . ?
O5 Co4 O2 C12 163.6(4) . . . . ?
N2 Co4 O2 C12 -82.6(5) . . . . ?
Co3 Co4 O2 C12 114.3(4) . . . . ?
Co1 Co4 O2 C12 168.2(5) . . . . ?
O3 Co4 O2 Co1 -112.1(2) . . . . ?
O5 Co4 O2 Co1 -4.68(17) . . . . ?
N2 Co4 O2 Co1 109.2(3) . . . . ?
Co3 Co4 O2 Co1 -54.0(2) . . . . ?
O4 Co3 O3 C23 12.3(5) . . . . ?
N1 Co3 O3 C23 -138.2(4) . . . . ?
O5 Co3 O3 C23 110.4(4) . . . . ?
Co4 Co3 O3 C23 126.3(4) . . . . ?
Co2 Co3 O3 C23 62.3(4) 9_666 . . . ?
O4 Co3 O3 Co4 -114.0(3) . . . . ?
N1 Co3 O3 Co4 95.5(4) . . . . ?
O5 Co3 O3 Co4 -16.0(3) . . . . ?
Co2 Co3 O3 Co4 -64.0(3) 9_666 . . . ?
O4 Li3 O3 C23 12.3(5) . . . . ?
N1 Li3 O3 C23 -138.2(4) . . . . ?
O5 Li3 O3 C23 110.4(4) . . . . ?
Li4 Li3 O3 C23 126.3(4) . . . . ?
C45X Li3 O3 C23 -129.9(6) . . . . ?
O4 Li3 O3 Li4 -114.0(3) . . . . ?
N1 Li3 O3 Li4 95.5(4) . . . . ?
O5 Li3 O3 Li4 -16.0(3) . . . . ?
C45X Li3 O3 Li4 103.8(5) . . . . ?
O2 Co4 O3 C23 -10.8(5) . . . . ?
O5 Co4 O3 C23 -111.5(4) . . . . ?
N2 Co4 O3 C23 133.3(4) . . . . ?
Co3 Co4 O3 C23 -128.6(5) . . . . ?
Co1 Co4 O3 C23 -64.2(4) . . . . ?
O2 Co4 O3 Co3 117.8(3) . . . . ?
O5 Co4 O3 Co3 17.1(3) . . . . ?
N2 Co4 O3 Co3 -98.2(3) . . . . ?
Co1 Co4 O3 Co3 64.4(3) . . . . ?
O2 Li4 O3 C23 -10.8(5) . . . . ?
O5 Li4 O3 C23 -111.5(4) . . . . ?
N2 Li4 O3 C23 133.3(4) . . . . ?
Li3 Li4 O3 C23 -128.6(5) . . . . ?
C47 Li4 O3 C23 135.8(5) . . . . ?
Li1 Li4 O3 C23 -64.2(4) . . . . ?
O2 Li4 O3 Li3 117.8(3) . . . . ?
O5 Li4 O3 Li3 17.1(3) . . . . ?
N2 Li4 O3 Li3 -98.2(3) . . . . ?
C47 Li4 O3 Li3 -95.6(4) . . . . ?
Li1 Li4 O3 Li3 64.4(3) . . . . ?
O3 Co3 O4 C34 -71.3(5) . . . . ?
N1 Co3 O4 C34 81.1(6) . . . . ?
O5 Co3 O4 C34 -176.0(4) . . . . ?
Co4 Co3 O4 C34 -129.2(4) . . . . ?
Co2 Co3 O4 C34 175.5(5) 9_666 . . . ?
O3 Co3 O4 Co2 113.2(3) . . . 9_666 ?
N1 Co3 O4 Co2 -94.4(4) . . . 9_666 ?
O5 Co3 O4 Co2 8.52(19) . . . 9_666 ?
Co4 Co3 O4 Co2 55.3(3) . . . 9_666 ?
O3 Li3 O4 C34 -71.3(5) . . . . ?
N1 Li3 O4 C34 81.1(6) . . . . ?
O5 Li3 O4 C34 -176.0(4) . . . . ?
Li4 Li3 O4 C34 -129.2(4) . . . . ?
C45X Li3 O4 C34 52.3(8) . . . . ?
Co1 O1 C1 C6 -30.6(7) . . . . ?
Li1 O1 C1 C6 -30.6(7) . . . . ?
Co2 O1 C1 C6 154.0(3) . . . . ?
Li2 O1 C1 C6 154.0(3) . . . . ?
Co1 O1 C1 C2 151.0(4) . . . . ?
Li1 O1 C1 C2 151.0(4) . . . . ?
Co2 O1 C1 C2 -24.4(7) . . . . ?
Li2 O1 C1 C2 -24.4(7) . . . . ?
O1 C1 C2 C3 179.1(4) . . . . ?
C6 C1 C2 C3 0.7(7) . . . . ?
O1 C1 C2 C44 -2.3(7) . . . 9_666 ?
C6 C1 C2 C44 179.3(4) . . . 9_666 ?
C1 C2 C3 C4 -2.9(7) . . . . ?
C44 C2 C3 C4 178.4(4) 9_666 . . . ?
C2 C3 C4 C5 3.7(6) . . . . ?
C2 C3 C4 C7 -176.1(4) . . . . ?
C3 C4 C5 C6 -2.3(6) . . . . ?
C7 C4 C5 C6 177.5(4) . . . . ?
C4 C5 C6 C1 0.3(6) . . . . ?
C4 C5 C6 C11 -177.7(4) . . . . ?
O1 C1 C6 C5 -177.9(4) . . . . ?
C2 C1 C6 C5 0.5(6) . . . . ?
O1 C1 C6 C11 -0.1(6) . . . . ?
C2 C1 C6 C11 178.4(4) . . . . ?
C3 C4 C7 C10 -113.5(6) . . . . ?
C5 C4 C7 C10 66.7(7) . . . . ?
C3 C4 C7 C8 11.7(8) . . . . ?
C5 C4 C7 C8 -168.1(6) . . . . ?
C3 C4 C7 C8X 53.1(13) . . . . ?
C5 C4 C7 C8X -126.7(13) . . . . ?
C3 C4 C7 C9X 179.9(11) . . . . ?
C5 C4 C7 C9X 0.1(12) . . . . ?
C3 C4 C7 C10X -60.1(11) . . . . ?
C5 C4 C7 C10X 120.2(11) . . . . ?
C3 C4 C7 C9 131.0(5) . . . . ?
C5 C4 C7 C9 -48.8(6) . . . . ?
C5 C6 C11 C13 -73.7(5) . . . . ?
C1 C6 C11 C13 108.5(4) . . . . ?
Li4 O2 C12 C13 171.1(3) . . . . ?
Co4 O2 C12 C13 171.1(3) . . . . ?
Co1 O2 C12 C13 -24.0(6) . . . . ?
Li1 O2 C12 C13 -24.0(6) . . . . ?
Li4 O2 C12 C17 -8.6(7) . . . . ?
Co4 O2 C12 C17 -8.6(7) . . . . ?
Co1 O2 C12 C17 156.3(3) . . . . ?
Li1 O2 C12 C17 156.3(3) . . . . ?
O2 C12 C13 C14 178.7(4) . . . . ?
C17 C12 C13 C14 -1.7(6) . . . . ?
O2 C12 C13 C11 -2.4(6) . . . . ?
C17 C12 C13 C11 177.2(4) . . . . ?
C6 C11 C13 C12 -76.1(5) . . . . ?
C6 C11 C13 C14 102.8(5) . . . . ?
C12 C13 C14 C15 0.3(6) . . . . ?
C11 C13 C14 C15 -178.6(4) . . . . ?
C13 C14 C15 C16 1.2(6) . . . . ?
C13 C14 C15 C18 179.2(4) . . . . ?
C14 C15 C16 C17 -1.4(6) . . . . ?
C18 C15 C16 C17 -179.5(4) . . . . ?
C15 C16 C17 C12 0.1(6) . . . . ?
C15 C16 C17 C22 -178.4(4) . . . . ?
O2 C12 C17 C16 -178.9(4) . . . . ?
C13 C12 C17 C16 1.5(6) . . . . ?
O2 C12 C17 C22 -0.3(6) . . . . ?
C13 C12 C17 C22 -180.0(4) . . . . ?
C16 C15 C18 C21 -165.1(4) . . . . ?
C14 C15 C18 C21 17.0(6) . . . . ?
C16 C15 C18 C19 -43.0(6) . . . . ?
C14 C15 C18 C19 139.1(5) . . . . ?
C16 C15 C18 C20 73.4(5) . . . . ?
C14 C15 C18 C20 -104.5(5) . . . . ?
C16 C17 C22 C24 93.0(4) . . . . ?
C12 C17 C22 C24 -85.5(5) . . . . ?
Co3 O3 C23 C28 39.8(6) . . . . ?
Li3 O3 C23 C28 39.8(6) . . . . ?
Co4 O3 C23 C28 145.0(4) . . . . ?
Li4 O3 C23 C28 145.0(4) . . . . ?
Co3 O3 C23 C24 -142.7(4) . . . . ?
Li3 O3 C23 C24 -142.7(4) . . . . ?
Co4 O3 C23 C24 -37.6(6) . . . . ?
Li4 O3 C23 C24 -37.6(6) . . . . ?
O3 C23 C24 C25 179.4(4) . . . . ?
C28 C23 C24 C25 -3.1(7) . . . . ?
O3 C23 C24 C22 -4.3(6) . . . . ?
C28 C23 C24 C22 173.2(4) . . . . ?
C17 C22 C24 C25 -66.9(5) . . . . ?
C17 C22 C24 C23 116.8(4) . . . . ?
C23 C24 C25 C26 1.2(7) . . . . ?
C22 C24 C25 C26 -175.2(5) . . . . ?
C24 C25 C26 C27 0.1(8) . . . . ?
C24 C25 C26 C29 177.2(5) . . . . ?
C25 C26 C27 C28 0.5(8) . . . . ?
C29 C26 C27 C28 -176.4(5) . . . . ?
C26 C27 C28 C23 -2.5(8) . . . . ?
C26 C27 C28 C33 175.4(5) . . . . ?
O3 C23 C28 C27 -178.8(4) . . . . ?
C24 C23 C28 C27 3.8(7) . . . . ?
O3 C23 C28 C33 3.4(7) . . . . ?
C24 C23 C28 C33 -174.1(4) . . . . ?
C27 C26 C29 C32 -3.1(9) . . . . ?
C25 C26 C29 C32 -180.0(6) . . . . ?
C27 C26 C29 C31 115.0(6) . . . . ?
C25 C26 C29 C31 -61.8(7) . . . . ?
C27 C26 C29 C30 -125.6(6) . . . . ?
C25 C26 C29 C30 57.5(7) . . . . ?
C27 C28 C33 C35 69.7(5) . . . . ?
C23 C28 C33 C35 -112.5(5) . . . . ?
Co3 O4 C34 C39 -157.9(4) . . . . ?
Li3 O4 C34 C39 -157.9(4) . . . . ?
Co2 O4 C34 C39 16.4(6) 9_666 . . . ?
Co3 O4 C34 C35 22.0(7) . . . . ?
Li3 O4 C34 C35 22.0(7) . . . . ?
Co2 O4 C34 C35 -163.7(3) 9_666 . . . ?
O4 C34 C35 C36 -178.7(4) . . . . ?
C39 C34 C35 C36 1.3(7) . . . . ?
O4 C34 C35 C33 0.7(6) . . . . ?
C39 C34 C35 C33 -179.3(4) . . . . ?
C28 C33 C35 C36 -103.5(5) . . . . ?
C28 C33 C35 C34 77.2(6) . . . . ?
C34 C35 C36 C37 -2.2(7) . . . . ?
C33 C35 C36 C37 178.4(5) . . . . ?
C35 C36 C37 C38 1.6(8) . . . . ?
C35 C36 C37 C40 -177.1(5) . . . . ?
C36 C37 C38 C39 -0.1(8) . . . . ?
C40 C37 C38 C39 178.7(5) . . . . ?
O4 C34 C39 C38 -179.9(5) . . . . ?
C35 C34 C39 C38 0.2(7) . . . . ?
O4 C34 C39 C44 0.9(7) . . . . ?
C35 C34 C39 C44 -179.1(4) . . . . ?
C37 C38 C39 C34 -0.8(8) . . . . ?
C37 C38 C39 C44 178.5(5) . . . . ?
C36 C37 C40 C42 177.3(12) . . . . ?
C38 C37 C40 C42 -1.4(14) . . . . ?
C36 C37 C40 C41X -4.0(12) . . . . ?
C38 C37 C40 C41X 177.3(11) . . . . ?
C36 C37 C40 C43X 123.3(15) . . . . ?
C38 C37 C40 C43X -55.4(16) . . . . ?
C36 C37 C40 C41 -52.6(9) . . . . ?
C38 C37 C40 C41 128.7(8) . . . . ?
C36 C37 C40 C42X -127.8(12) . . . . ?
C38 C37 C40 C42X 53.5(12) . . . . ?
C36 C37 C40 C43 55.3(10) . . . . ?
C38 C37 C40 C43 -123.4(10) . . . . ?
C34 C39 C44 C2 81.8(6) . . . 9_666 ?
C38 C39 C44 C2 -97.4(6) . . . 9_666 ?
Co3 N1 C45 C46 156(3) . . . . ?
Li3 N1 C45X C46X -2(14) . . . . ?
Co4 N2 C47 C48 152(3) . . . . ?
Li4 N2 C47 C48 152(3) . . . . ?
